data_7009043
loop_
_publ_author_name
'Chi, Yun'
'Ranjan, Sudhir'
'Chung, Po-Wen'
'Liu, Chao-Shiuan'
'Peng, Shie-Ming'
'Lee, Gene-Hsiang'

_publ_section_title
;
 Synthesis and characterization of two novel tetranuclear sodium
 ketoiminate complexes; structural evidence for formation of dative
 Na&#x200A;&#x200A;&#x00B7;&#x2005;&#x00B7;&#x2005;&#x00B7;&#x200A;&#x200A;F
 and Na--C (olefin) bonding interactions
;
_journal_issue 3
_journal_name_full 'Journal of the Chemical Society, Dalton Transactions'
_journal_page_first 343
_journal_paper_doi 10.1039/a908328f
_journal_year 2000
_chemical_formula_sum 'C32 H24 F24 N4 Na4 O4'
_chemical_formula_weight 1076.51
_chemical_name_systematic
; 
 ? 
;
_space_group_IT_number 14
_symmetry_cell_setting monoclinic
_symmetry_space_group_name_Hall '-P 2ybc'
_symmetry_space_group_name_H-M 'P 1 21/c 1'
_atom_sites_solution_hydrogens geom
_atom_sites_solution_primary direct
_atom_sites_solution_secondary difmap
_audit_creation_method SHELXL
_cell_angle_alpha 90.00
_cell_angle_beta 113.605(1)
_cell_angle_gamma 90.00
_cell_formula_units_Z 4
_cell_length_a 13.6765(2)
_cell_length_b 21.6103(2)
_cell_length_c 16.0552(3)
_cell_measurement_reflns_used 6143
_cell_measurement_temperature 150(2)
_cell_volume 4348.13(12)
_computing_cell_refinement 'Siemens SAINT'
_computing_data_collection 'Siemens SMART'
_computing_data_reduction 'Siemens SAINT'
_computing_molecular_graphics 'Siemens SHELXTL'
_computing_publication_material 'Siemens SHELXTL'
_computing_structure_refinement 'SHELXL-93 (Sheldrick, 1993)'
_computing_structure_solution 'SHELXS-86 (Sheldrick, 1990)'
_diffrn_ambient_temperature 150(2)
_diffrn_measurement_device 'Siemens SMART CCD'
_diffrn_measurement_method '\w scans'
_diffrn_radiation_monochromator graphite
_diffrn_radiation_source 'fine-focus sealed tube'
_diffrn_radiation_type MoK\a
_diffrn_radiation_wavelength 0.71073
_diffrn_reflns_av_R_equivalents 0.0265
_diffrn_reflns_av_sigmaI/netI 0.0391
_diffrn_reflns_limit_h_max 17
_diffrn_reflns_limit_h_min -14
_diffrn_reflns_limit_k_max 27
_diffrn_reflns_limit_k_min -25
_diffrn_reflns_limit_l_max 16
_diffrn_reflns_limit_l_min -20
_diffrn_reflns_number 19511
_diffrn_reflns_theta_max 26.37
_diffrn_reflns_theta_min 1.62
_diffrn_standards_decay_% 0
_exptl_absorpt_coefficient_mu 0.211
_exptl_absorpt_correction_T_max 0.9280
_exptl_absorpt_correction_T_min 0.8238
_exptl_absorpt_correction_type ' empirical used sadabs'
_exptl_crystal_colour colorless
_exptl_crystal_density_diffrn 1.644
_exptl_crystal_density_meas ?
_exptl_crystal_description 'irregular b'
_exptl_crystal_F_000 2144
_exptl_crystal_size_max 0.60
_exptl_crystal_size_mid 0.45
_exptl_crystal_size_min 0.45
_refine_diff_density_max 0.781
_refine_diff_density_min -0.447
_refine_diff_density_rms 0.054
_refine_ls_extinction_coef 0.0011(3)
_refine_ls_extinction_expression Fc^*^=kFc[1+0.001xFc^2^\l^3^/sin(2\q)]^-1/4^
_refine_ls_extinction_method SHELXL
_refine_ls_goodness_of_fit_all 1.035
_refine_ls_goodness_of_fit_obs 1.120
_refine_ls_matrix_type full
_refine_ls_number_parameters 632
_refine_ls_number_reflns 8771
_refine_ls_number_restraints 0
_refine_ls_restrained_S_all 1.035
_refine_ls_restrained_S_obs 1.120
_refine_ls_R_factor_all 0.0880
_refine_ls_R_factor_obs 0.0564
_refine_ls_shift/esd_max -0.008
_refine_ls_shift/esd_mean 0.000
_refine_ls_structure_factor_coef Fsqd
_refine_ls_weighting_details 'w=1/[\s^2^(Fo^2^)+(0.0476P)^2^+5.0066P] where P=(Fo^2^+2Fc^2^)/3'
_refine_ls_weighting_scheme calc
_refine_ls_wR_factor_all 0.1374
_refine_ls_wR_factor_obs 0.1222
_reflns_number_observed 6107
_reflns_number_total 8771
_reflns_observed_criterion >2sigma(I)
_cod_data_source_file a908328f.txt
_cod_data_source_block compound2
_cod_depositor_comments
;
The following automatic conversions were performed:
'_symmetry_cell_setting' value 'Monoclinic' changed to 'monoclinic'
according to '/home/saulius/struct/CIF-dictionaries/cif_core.dic'
dictionary named 'cif_core.dic' version 2.4.1 from 2010-06-29.

Automatic conversion script
Id: cif_fix_enum 1527 2010-12-29 10:47:43Z saulius 

The following automatic conversions were performed:

'_exptl_crystal_density_meas' value 'not_measured' was changed to '?'
- the value is perceived as not measured.

Automatic conversion script
Id: cif_fix_values 3008 2015-01-20 13:52:24Z robertas 

The following automatic conversions were performed:

'_refine_ls_weighting_scheme' value 'calc
w=1/[\s^2^(Fo^2^)+(0.0476P)^2^+5.0066P] where P=(Fo^2^+2Fc^2^)/3' was
changed to 'calc'. New tag '_refine_ls_weighting_details' was
created. The value of the new tag was set to
'w=1/[\s^2^(Fo^2^)+(0.0476P)^2^+5.0066P] where P=(Fo^2^+2Fc^2^)/3'.

Automatic conversion script
Id: cif_fix_values 3143 2015-03-26 13:38:13Z robertas 
;
_cod_original_cell_volume 4348.13(11)
_cod_original_sg_symbol_H-M P2(1)/c
_cod_database_code 7009043

loop_
_symmetry_equiv_pos_as_xyz
'x, y, z'
'-x, y+1/2, -z+1/2'
'-x, -y, -z'
'x, -y-1/2, z-1/2'

loop_
_atom_site_aniso_label
_atom_site_aniso_U_11
_atom_site_aniso_U_22
_atom_site_aniso_U_33
_atom_site_aniso_U_23
_atom_site_aniso_U_13
_atom_site_aniso_U_12
Na1 0.0284(6) 0.0364(6) 0.0304(5) -0.0022(5) 0.0078(4) 0.0018(5)
Na2 0.0459(7) 0.0399(7) 0.0404(6) -0.0088(5) 0.0256(6) -0.0061(5)
Na3 0.0260(6) 0.0361(6) 0.0332(6) -0.0045(5) 0.0102(4) 0.0006(5)
Na4 0.0265(6) 0.0409(6) 0.0361(6) -0.0040(5) 0.0116(5) -0.0044(5)
O1 0.0357(11) 0.0407(12) 0.0281(10) -0.0029(8) 0.0076(9) -0.0019(9)
O2 0.0297(10) 0.0348(11) 0.0341(10) -0.0015(8) 0.0155(8) -0.0031(8)
O3 0.0286(10) 0.0321(11) 0.0387(11) -0.0014(8) 0.0121(8) -0.0025(8)
O4 0.0253(10) 0.0391(11) 0.0269(9) -0.0056(8) 0.0119(8) -0.0033(8)
N1 0.0324(14) 0.052(2) 0.0386(14) -0.0001(12) 0.0105(11) 0.0076(12)
N2 0.061(2) 0.060(2) 0.051(2) -0.0110(14) 0.0388(15) -0.005(2)
N3 0.0280(13) 0.0402(15) 0.0462(14) -0.0074(11) 0.0149(11) -0.0024(11)
N4 0.0236(13) 0.060(2) 0.047(2) -0.0044(13) 0.0128(11) -0.0045(12)
C1 0.089(4) 0.067(3) 0.085(3) -0.019(3) 0.005(3) 0.027(3)
C2 0.084(3) 0.084(3) 0.078(3) -0.012(3) 0.026(3) 0.040(3)
C3 0.050(2) 0.075(3) 0.057(2) -0.002(2) 0.017(2) 0.026(2)
C4 0.027(2) 0.066(2) 0.044(2) 0.017(2) 0.0097(14) -0.0008(15)
C5 0.0264(14) 0.050(2) 0.035(2) 0.0101(14) 0.0098(12) -0.0025(13)
C6 0.038(2) 0.053(2) 0.030(2) 0.0023(14) 0.0014(13) -0.0093(15)
C7 0.045(2) 0.041(2) 0.0290(15) -0.0031(13) 0.0084(13) -0.0092(14)
C8 0.079(3) 0.055(2) 0.043(2) -0.014(2) 0.006(2) 0.004(2)
C9 0.171(6) 0.056(3) 0.115(4) -0.026(3) 0.097(4) -0.006(3)
C10 0.078(5) 0.079(5) 0.052(4) -0.021(4) 0.039(4) 0.003(4)
C10' 0.123(10) 0.057(7) 0.049(6) -0.003(5) 0.047(7) 0.034(7)
C11 0.106(4) 0.090(4) 0.098(3) -0.044(3) 0.081(3) -0.026(3)
C12 0.045(2) 0.090(3) 0.052(2) 0.004(2) 0.029(2) 0.001(2)
C13 0.032(2) 0.058(2) 0.041(2) 0.0084(15) 0.0188(14) 0.0035(15)
C14 0.0301(15) 0.046(2) 0.040(2) 0.0052(14) 0.0130(13) -0.0047(13)
C15 0.0253(14) 0.036(2) 0.0294(14) 0.0046(12) 0.0076(11) 0.0006(12)
C16 0.036(2) 0.038(2) 0.038(2) -0.0023(13) 0.0101(13) -0.0084(13)
C17 0.044(2) 0.082(3) 0.066(2) -0.035(2) 0.012(2) -0.006(2)
C18 0.033(2) 0.047(2) 0.088(3) -0.022(2) 0.022(2) -0.0062(15)
C19 0.029(2) 0.050(2) 0.065(2) -0.004(2) 0.021(2) -0.0034(14)
C20 0.041(2) 0.055(2) 0.059(2) -0.014(2) 0.014(2) 0.012(2)
C21 0.035(2) 0.039(2) 0.0315(14) -0.0060(12) 0.0109(12) 0.0063(13)
C22 0.042(2) 0.029(2) 0.037(2) -0.0037(12) 0.0123(13) 0.0015(13)
C23 0.039(2) 0.032(2) 0.0281(14) -0.0030(11) 0.0122(12) -0.0046(12)
C24 0.047(2) 0.038(2) 0.049(2) -0.0044(14) 0.019(2) -0.0080(15)
C25 0.081(3) 0.080(3) 0.075(3) -0.013(3) -0.001(3) -0.009(3)
C26 0.043(3) 0.076(5) 0.048(4) -0.003(4) 0.010(3) -0.017(3)
C26' 0.023(4) 0.046(5) 0.046(5) 0.004(4) 0.001(3) -0.002(3)
C27 0.025(2) 0.088(3) 0.068(2) -0.009(2) 0.010(2) -0.009(2)
C28 0.040(2) 0.100(3) 0.074(3) -0.016(2) 0.034(2) -0.004(2)
C29 0.030(2) 0.055(2) 0.046(2) 0.004(2) 0.0210(14) 0.0030(14)
C30 0.033(2) 0.052(2) 0.0318(15) -0.0029(13) 0.0174(13) 0.0003(13)
C31 0.0281(14) 0.033(2) 0.0295(14) -0.0009(11) 0.0094(11) -0.0002(11)
C32 0.038(2) 0.045(2) 0.035(2) -0.0094(13) 0.0169(13) -0.0007(14)
F1 0.056(2) 0.068(2) 0.138(2) 0.039(2) -0.0132(15) 0.0058(12)
F2 0.0334(12) 0.185(3) 0.120(2) 0.084(2) 0.0381(13) 0.020(2)
F3 0.075(2) 0.172(3) 0.0484(14) 0.008(2) -0.0048(12) 0.056(2)
F4 0.134(3) 0.0433(14) 0.089(2) -0.0120(13) 0.025(2) -0.0030(14)
F5 0.171(3) 0.111(2) 0.065(2) -0.054(2) -0.045(2) 0.050(2)
F6 0.155(3) 0.100(2) 0.121(2) -0.046(2) 0.091(2) 0.000(2)
F7 0.0602(14) 0.119(2) 0.088(2) -0.013(2) 0.0498(13) -0.0335(15)
F8 0.0502(14) 0.133(2) 0.096(2) 0.019(2) 0.0439(13) 0.0295(15)
F9 0.0706(15) 0.111(2) 0.0550(13) 0.0076(12) 0.0425(12) -0.0054(13)
F10 0.0649(13) 0.0450(11) 0.0575(12) -0.0067(9) 0.0212(10) -0.0239(10)
F11 0.0554(12) 0.0577(12) 0.0308(9) -0.0024(8) 0.0098(8) -0.0087(9)
F12 0.0472(11) 0.0468(11) 0.0542(11) -0.0130(9) 0.0145(9) 0.0060(9)
F13 0.0415(12) 0.081(2) 0.0751(15) -0.0180(12) -0.0072(11) 0.0188(11)
F14 0.0605(14) 0.0512(14) 0.103(2) -0.0107(12) 0.0204(13) 0.0215(11)
F15 0.0590(14) 0.096(2) 0.090(2) -0.0191(14) 0.0464(13) 0.0139(12)
F16 0.070(2) 0.0429(13) 0.147(2) 0.0254(14) 0.029(2) -0.0136(11)
F17 0.082(2) 0.097(2) 0.0603(14) -0.0237(13) 0.0132(12) -0.0492(15)
F18 0.0640(15) 0.0710(15) 0.123(2) -0.0248(14) 0.0611(15) -0.0285(12)
F19 0.069(2) 0.200(4) 0.135(3) -0.092(3) 0.071(2) -0.029(2)
F20 0.060(2) 0.135(3) 0.129(2) 0.019(2) 0.050(2) 0.047(2)
F21 0.0524(14) 0.137(2) 0.102(2) 0.019(2) 0.0520(14) -0.0063(15)
F22 0.0582(13) 0.0351(11) 0.0825(15) -0.0127(10) 0.0168(11) -0.0079(9)
F23 0.0511(12) 0.115(2) 0.0369(10) -0.0327(11) 0.0177(9) -0.0137(12)
F24 0.0283(9) 0.0501(11) 0.0384(9) -0.0097(8) 0.0085(7) -0.0045(7)

loop_
_atom_site_label
_atom_site_type_symbol
_atom_site_fract_x
_atom_site_fract_y
_atom_site_fract_z
_atom_site_U_iso_or_equiv
_atom_site_thermal_displace_type
_atom_site_occupancy
_atom_site_calc_flag
_atom_site_refinement_flags
_atom_site_disorder_group
Na1 Na 0.16742(8) 0.45066(5) 0.72556(7) 0.0330(3) Uani 1 d . .
Na2 Na 0.28343(10) 0.33145(5) 0.65705(8) 0.0395(3) Uani 1 d . .
Na3 Na 0.36704(8) 0.35400(5) 0.86993(7) 0.0323(3) Uani 1 d . .
Na4 Na 0.10212(8) 0.30863(5) 0.75738(7) 0.0348(3) Uani 1 d . .
O1 O 0.1067(2) 0.36417(9) 0.63261(12) 0.0365(5) Uani 1 d . .
O2 O 0.34239(15) 0.41777(9) 0.74465(12) 0.0320(4) Uani 1 d . .
O3 O 0.26997(15) 0.27135(9) 0.77498(13) 0.0336(4) Uani 1 d . .
O4 O 0.19478(14) 0.38794(9) 0.85467(12) 0.0300(4) Uani 1 d . .
N1 N -0.0179(2) 0.47808(13) 0.6297(2) 0.0423(6) Uani 1 d . .
N2 N 0.4261(2) 0.36538(14) 0.6159(2) 0.0518(7) Uani 1 d . .
N3 N 0.4994(2) 0.28821(12) 0.8453(2) 0.0381(6) Uani 1 d . .
N4 N -0.0242(2) 0.34341(13) 0.8189(2) 0.0441(6) Uani 1 d . .
C1 C 0.0962(4) 0.5791(2) 0.8018(3) 0.089(2) Uani 1 d . .
H1A H 0.1089 0.6118 0.7653 0.107 Uiso 1 d . .
H1B H 0.1412 0.5786 0.8663 0.107 Uiso 1 d . .
C2 C 0.0260(4) 0.5397(2) 0.7645(3) 0.0842(15) Uani 1 d . .
H2A H 0.0187 0.5081 0.8063 0.101 Uiso 1 d . .
C3 C -0.0478(3) 0.5332(2) 0.6690(3) 0.0621(10) Uani 1 d . .
H3A H -0.0447(3) 0.5706(2) 0.6346(3) 0.075 Uiso 1 calc R .
H3B H -0.1217(3) 0.5286(2) 0.6646(3) 0.075 Uiso 1 calc R .
C4 C -0.1851(2) 0.4860(2) 0.4910(2) 0.0473(8) Uani 1 d . .
C5 C -0.0779(2) 0.45601(15) 0.5512(2) 0.0379(7) Uani 1 d . .
C6 C -0.0542(3) 0.4012(2) 0.5126(2) 0.0445(8) Uani 1 d . .
H6A H -0.1019(3) 0.3911(2) 0.4524(2) 0.053 Uiso 1 calc R .
C7 C 0.0297(3) 0.36218(14) 0.5533(2) 0.0404(7) Uani 1 d . .
C8 C 0.0371(4) 0.3062(2) 0.4986(3) 0.0652(11) Uani 1 d . .
C9 C 0.3450(6) 0.2204(2) 0.5620(4) 0.101(2) Uani 1 d . 1
H9A H 0.4028 0.2062 0.6158 0.122 Uiso 0.60 d P 1
H9B H 0.2816 0.1979 0.5337 0.122 Uiso 0.60 d P 1
H9'A H 0.2807 0.2335 0.5129 0.122 Uiso 0.40 d P 2
H9'B H 0.3507 0.1824 0.5917 0.122 Uiso 0.40 d P 2
C10 C 0.3571(6) 0.2736(4) 0.5287(5) 0.066(2) Uani 0.60 d P 1
H10A H 0.2968 0.2870 0.4739 0.079 Uiso 0.60 d P 1
C10' C 0.4314(12) 0.2599(5) 0.5908(7) 0.072(3) Uani 0.40 d P 2
H10B H 0.4958 0.2455 0.6395 0.087 Uiso 0.40 d P 2
C11 C 0.4432(4) 0.3149(2) 0.5603(4) 0.085(2) Uani 1 d . 1
H11A H 0.4533(4) 0.3332(2) 0.5078(4) 0.102 Uiso 0.60 calc PR 1
H11B H 0.5090(4) 0.2920(2) 0.5974(4) 0.102 Uiso 0.60 calc PR 1
H11C H 0.5139(4) 0.3186(2) 0.5619(4) 0.102 Uiso 0.40 d PR 2
H11D H 0.3934(4) 0.3191(2) 0.4983(4) 0.102 Uiso 0.40 d PR 2
C12 C 0.5696(3) 0.4269(2) 0.6005(3) 0.0593(10) Uani 1 d . .
C13 C 0.4827(2) 0.4148(2) 0.6368(2) 0.0423(7) Uani 1 d . .
C14 C 0.4729(2) 0.46192(15) 0.6965(2) 0.0388(7) Uani 1 d . .
H14A H 0.5149(2) 0.49815(15) 0.7038(2) 0.047 Uiso 1 calc R .
C15 C 0.4092(2) 0.45946(13) 0.7434(2) 0.0312(6) Uani 1 d . .
C16 C 0.4172(2) 0.51226(14) 0.8079(2) 0.0386(7) Uani 1 d . .
C17 C 0.6002(3) 0.3450(2) 1.0186(3) 0.0672(11) Uani 1 d . .
H17A H 0.5596 0.3072 1.0147 0.081 Uiso 1 d . .
H17B H 0.6222 0.3689 1.0738 0.081 Uiso 1 d . .
C18 C 0.6240(3) 0.3614(2) 0.9507(3) 0.0566(10) Uani 1 d . .
H18A H 0.6648 0.3994 0.9584 0.068 Uiso 1 d . .
C19 C 0.5938(2) 0.3272(2) 0.8634(2) 0.0474(8) Uani 1 d . .
H19A H 0.5785(2) 0.3571(2) 0.8130(2) 0.057 Uiso 1 calc R .
H19B H 0.6542(2) 0.3009(2) 0.8660(2) 0.057 Uiso 1 calc R .
C20 C 0.6016(3) 0.1925(2) 0.8550(2) 0.0536(9) Uani 1 d . .
C21 C 0.4996(2) 0.22888(14) 0.8393(2) 0.0358(7) Uani 1 d . .
C22 C 0.4044(2) 0.19202(14) 0.8166(2) 0.0370(7) Uani 1 d . .
H22A H 0.4128(2) 0.14838(14) 0.8222(2) 0.044 Uiso 1 calc R .
C23 C 0.3032(2) 0.21506(13) 0.7875(2) 0.0333(6) Uani 1 d . .
C24 C 0.2124(3) 0.16807(15) 0.7624(2) 0.0448(8) Uani 1 d . .
C25 C -0.1370(4) 0.2515(2) 0.6323(3) 0.0887(15) Uani 1 d . 1
H25A H -0.1690 0.2843 0.5892 0.106 Uiso 0.60 d P 1
H25B H -0.1224 0.2124 0.6118 0.106 Uiso 0.60 d P 1
H25C H -0.1305 0.2129 0.6632 0.106 Uiso 0.40 d P 2
H25D H -0.1431 0.2524 0.5706 0.106 Uiso 0.40 d P 2
C26 C -0.1154(5) 0.2612(4) 0.7126(4) 0.058(2) Uani 0.60 d P 1
H26A H -0.0833 0.2257 0.7529 0.070 Uiso 0.60 d P 1
C26' C -0.1377(6) 0.3029(4) 0.6730(6) 0.043(2) Uani 0.40 d P 2
H26B H -0.1447 0.3389 0.6365 0.051 Uiso 0.40 d P 2
C27 C -0.1297(3) 0.3174(2) 0.7606(3) 0.0633(11) Uani 1 d . 1
H27A H -0.1718(3) 0.3487(2) 0.7154(3) 0.076 Uiso 0.60 calc PR 1
H27B H -0.1693(3) 0.3064(2) 0.7983(3) 0.076 Uiso 0.60 calc PR 1
H27C H -0.1840(3) 0.3470(2) 0.7559(3) 0.076 Uiso 0.40 d PR 2
H27D H -0.1423(3) 0.2807(2) 0.7886(3) 0.076 Uiso 0.40 d PR 2
C28 C -0.1005(3) 0.3934(2) 0.9172(3) 0.0675(11) Uani 1 d . .
C29 C -0.0089(2) 0.3772(2) 0.8885(2) 0.0419(7) Uani 1 d . .
C30 C 0.0926(2) 0.40340(15) 0.9453(2) 0.0377(7) Uani 1 d . .
H30A H 0.0991(2) 0.41985(15) 1.0022(2) 0.045 Uiso 1 calc R .
C31 C 0.1806(2) 0.40685(13) 0.9253(2) 0.0308(6) Uani 1 d . .
C32 C 0.2765(2) 0.44127(15) 0.9933(2) 0.0388(7) Uani 1 d . .
F1 F -0.1824(2) 0.54607(12) 0.4870(2) 0.1038(10) Uani 1 d . .
F2 F -0.2610(2) 0.4694(2) 0.5124(2) 0.1105(12) Uani 1 d . .
F3 F -0.2152(2) 0.4707(2) 0.4034(2) 0.1078(11) Uani 1 d . .
F4 F 0.0422(3) 0.25364(11) 0.5409(2) 0.0951(9) Uani 1 d . .
F5 F -0.0388(3) 0.30095(15) 0.4170(2) 0.145(2) Uani 1 d . .
F6 F 0.1290(3) 0.30827(14) 0.4871(2) 0.1141(11) Uani 1 d . .
F7 F 0.6228(2) 0.47960(13) 0.6310(2) 0.0829(8) Uani 1 d . .
F8 F 0.6417(2) 0.38160(14) 0.6240(2) 0.0885(8) Uani 1 d . .
F9 F 0.5280(2) 0.43005(12) 0.50985(14) 0.0735(7) Uani 1 d . .
F10 F 0.4767(2) 0.56072(9) 0.80506(13) 0.0569(5) Uani 1 d . .
F11 F 0.4565(2) 0.49253(9) 0.89434(11) 0.0503(5) Uani 1 d . .
F12 F 0.31889(15) 0.53545(8) 0.79163(12) 0.0512(5) Uani 1 d . .
F13 F 0.6815(2) 0.20743(11) 0.9337(2) 0.0757(7) Uani 1 d . .
F14 F 0.5887(2) 0.13124(10) 0.8574(2) 0.0755(7) Uani 1 d . .
F15 F 0.6367(2) 0.20334(12) 0.7896(2) 0.0765(7) Uani 1 d . .
F16 F 0.2409(2) 0.11198(10) 0.7952(2) 0.0915(9) Uani 1 d . .
F17 F 0.1625(2) 0.16144(12) 0.6728(2) 0.0846(8) Uani 1 d . .
F18 F 0.1377(2) 0.18702(11) 0.7903(2) 0.0784(7) Uani 1 d . .
F19 F -0.0710(2) 0.4305(2) 0.9890(2) 0.1252(13) Uani 1 d . .
F20 F -0.1800(2) 0.42166(15) 0.8520(2) 0.1044(10) Uani 1 d . .
F21 F -0.1429(2) 0.34312(14) 0.9374(2) 0.0905(8) Uani 1 d . .
F22 F 0.2834(2) 0.49877(9) 0.96446(15) 0.0622(6) Uani 1 d . .
F23 F 0.2795(2) 0.44627(12) 1.07679(12) 0.0677(6) Uani 1 d . .
F24 F 0.36912(12) 0.41293(8) 1.00244(11) 0.0405(4) Uani 1 d . .

loop_
_atom_type_symbol
_atom_type_description
_atom_type_scat_dispersion_real
_atom_type_scat_dispersion_imag
_atom_type_scat_source
C C 0.0033 0.0016 'International Tables Vol C Tables 4.2.6.8 and 6.1.1.4'
H H 0.0000 0.0000 'International Tables Vol C Tables 4.2.6.8 and 6.1.1.4'
N N 0.0061 0.0033 'International Tables Vol C Tables 4.2.6.8 and 6.1.1.4'
O O 0.0106 0.0060 'International Tables Vol C Tables 4.2.6.8 and 6.1.1.4'
F F 0.0171 0.0103 'International Tables Vol C Tables 4.2.6.8 and 6.1.1.4'
Na Na 0.0362 0.0249 'International Tables Vol C Tables 4.2.6.8 and 6.1.1.4'

loop_
_geom_angle_atom_site_label_1
_geom_angle_atom_site_label_2
_geom_angle_atom_site_label_3
_geom_angle
_geom_angle_site_symmetry_1
_geom_angle_site_symmetry_3
_geom_angle_publ_flag
O1 Na1 O4 89.56(7) . . ?
O1 Na1 O2 85.74(7) . . ?
O4 Na1 O2 85.35(7) . . ?
O1 Na1 N1 77.16(8) . . ?
O4 Na1 N1 116.56(9) . . ?
O2 Na1 N1 151.63(9) . . ?
O1 Na1 F12 146.46(8) . . ?
O4 Na1 F12 102.73(7) . . ?
O2 Na1 F12 64.72(6) . . ?
N1 Na1 F12 122.00(9) . . ?
O1 Na1 F3 97.78(8) . 3_566 ?
O4 Na1 F3 159.97(8) . 3_566 ?
O2 Na1 F3 76.70(7) . 3_566 ?
N1 Na1 F3 83.32(8) . 3_566 ?
F12 Na1 F3 61.61(7) . 3_566 ?
O1 Na1 C2 124.09(13) . . ?
O4 Na1 C2 94.26(12) . . ?
O2 Na1 C2 150.17(13) . . ?
N1 Na1 C2 51.61(12) . . ?
F12 Na1 C2 86.45(13) . . ?
F3 Na1 C2 96.92(12) 3_566 . ?
O1 Na1 Na4 45.71(5) . . ?
O4 Na1 Na4 44.86(5) . . ?
O2 Na1 Na4 91.30(6) . . ?
N1 Na1 Na4 92.65(7) . . ?
F12 Na1 Na4 143.12(6) . . ?
F3 Na1 Na4 142.81(7) 3_566 . ?
C2 Na1 Na4 109.38(12) . . ?
O1 Na1 C1 145.33(11) . . ?
O4 Na1 C1 96.98(11) . . ?
O2 Na1 C1 128.62(11) . . ?
N1 Na1 C1 69.44(11) . . ?
F12 Na1 C1 64.76(11) . . ?
F3 Na1 C1 87.56(12) 3_566 . ?
C2 Na1 C1 21.76(13) . . ?
Na4 Na1 C1 125.58(12) . . ?
O1 Na1 Na2 44.23(6) . . ?
O4 Na1 Na2 85.41(6) . . ?
O2 Na1 Na2 41.53(5) . . ?
N1 Na1 Na2 118.33(7) . . ?
F12 Na1 Na2 105.07(5) . . ?
F3 Na1 Na2 86.95(7) 3_566 . ?
C2 Na1 Na2 168.28(12) . . ?
Na4 Na1 Na2 62.53(3) . . ?
C1 Na1 Na2 169.82(11) . . ?
O1 Na1 Na3 85.90(6) . . ?
O4 Na1 Na3 43.10(5) . . ?
O2 Na1 Na3 42.26(5) . . ?
N1 Na1 Na3 154.19(8) . . ?
F12 Na1 Na3 82.49(5) . . ?
F3 Na1 Na3 118.59(6) 3_566 . ?
C2 Na1 Na3 130.72(10) . . ?
Na4 Na1 Na3 61.74(3) . . ?
C1 Na1 Na3 121.45(9) . . ?
Na2 Na1 Na3 54.74(3) . . ?
O2 Na2 O3 94.43(8) . . ?
O2 Na2 O1 86.79(7) . . ?
O3 Na2 O1 84.04(7) . . ?
O2 Na2 N2 78.17(9) . . ?
O3 Na2 N2 135.87(10) . . ?
O1 Na2 N2 137.71(10) . . ?
O2 Na2 F6 134.70(10) . . ?
O3 Na2 F6 114.84(10) . . ?
O1 Na2 F6 64.34(8) . . ?
N2 Na2 F6 99.69(10) . . ?
O2 Na2 C10 130.5(2) . . ?
O3 Na2 C10 119.4(2) . . ?
O1 Na2 C10 128.5(2) . . ?
N2 Na2 C10 52.4(2) . . ?
F6 Na2 C10 64.2(2) . . ?
O2 Na2 C10' 120.6(3) . . ?
O3 Na2 C10' 106.0(2) . . ?
O1 Na2 C10' 149.1(3) . . ?
N2 Na2 C10' 48.5(3) . . ?
F6 Na2 C10' 85.1(3) . . ?
O2 Na2 C9 146.00(15) . . ?
O3 Na2 C9 95.25(12) . . ?
O1 Na2 C9 126.61(15) . . ?
N2 Na2 C9 72.25(13) . . ?
F6 Na2 C9 68.05(15) . . ?
C10 Na2 C9 24.6(2) . . ?
O2 Na2 Na3 47.55(5) . . ?
O3 Na2 Na3 48.12(5) . . ?
O1 Na2 Na3 92.05(6) . . ?
N2 Na2 Na3 105.41(8) . . ?
F6 Na2 Na3 154.03(8) . . ?
C10 Na2 Na3 138.5(2) . . ?
C10' Na2 Na3 116.7(2) . . ?
C9 Na2 Na3 126.15(13) . . ?
O2 Na2 Na1 44.14(5) . . ?
O3 Na2 Na1 87.79(6) . . ?
O1 Na2 Na1 42.66(5) . . ?
N2 Na2 Na1 112.86(8) . . ?
F6 Na2 Na1 100.68(7) . . ?
C10 Na2 Na1 152.2(2) . . ?
C10' Na2 Na1 161.4(3) . . ?
C9 Na2 Na1 168.58(14) . . ?
Na3 Na2 Na1 63.46(3) . . ?
O2 Na2 Na4 88.40(6) . . ?
O3 Na2 Na4 41.84(5) . . ?
O1 Na2 Na4 42.31(5) . . ?
N2 Na2 Na4 166.32(8) . . ?
F6 Na2 Na4 91.54(8) . . ?
C10 Na2 Na4 141.0(2) . . ?
C10' Na2 Na4 141.3(3) . . ?
C9 Na2 Na4 119.69(12) . . ?
Na3 Na2 Na4 62.71(3) . . ?
Na1 Na2 Na4 56.82(3) . . ?
O2 Na3 O3 92.29(7) . . ?
O2 Na3 O4 86.24(7) . . ?
O3 Na3 O4 83.70(7) . . ?
O2 Na3 N3 93.69(8) . . ?
O3 Na3 N3 73.75(8) . . ?
O4 Na3 N3 157.43(9) . . ?
O2 Na3 F24 112.54(7) . . ?
O3 Na3 F24 138.62(8) . . ?
O4 Na3 F24 66.42(6) . . ?
N3 Na3 F24 133.02(8) . . ?
O2 Na3 C17 116.24(11) . . ?
O3 Na3 C17 125.37(10) . . ?
O4 Na3 C17 139.45(9) . . ?
N3 Na3 C17 59.70(9) . . ?
F24 Na3 C17 73.64(8) . . ?
O2 Na3 Na2 45.76(5) . . ?
O3 Na3 Na2 47.72(5) . . ?
O4 Na3 Na2 91.23(6) . . ?
N3 Na3 Na2 73.09(7) . . ?
F24 Na3 Na2 151.72(6) . . ?
C17 Na3 Na2 128.93(9) . . ?
O2 Na3 C18 94.29(10) . . ?
O3 Na3 C18 122.24(8) . . ?
O4 Na3 C18 153.96(9) . . ?
N3 Na3 C18 48.60(8) . . ?
F24 Na3 C18 89.62(8) . . ?
C17 Na3 C18 23.63(11) . . ?
Na2 Na3 C18 107.75(9) . . ?
O2 Na3 Na4 87.60(6) . . ?
O3 Na3 Na4 42.07(5) . . ?
O4 Na3 Na4 41.66(5) . . ?
N3 Na3 Na4 115.76(7) . . ?
F24 Na3 Na4 104.06(5) . . ?
C17 Na3 Na4 155.37(10) . . ?
Na2 Na3 Na4 63.06(3) . . ?
C18 Na3 Na4 164.31(7) . . ?
O2 Na3 Na1 43.31(5) . . ?
O3 Na3 Na1 86.34(6) . . ?
O4 Na3 Na1 42.94(5) . . ?
N3 Na3 Na1 132.27(7) . . ?
F24 Na3 Na1 89.98(5) . . ?
C17 Na3 Na1 146.32(9) . . ?
Na2 Na3 Na1 61.80(3) . . ?
C18 Na3 Na1 132.49(8) . . ?
Na4 Na3 Na1 56.46(3) . . ?
O4 Na4 O3 85.88(7) . . ?
O4 Na4 O1 90.16(7) . . ?
O3 Na4 O1 85.39(7) . . ?
O4 Na4 N4 77.50(8) . . ?
O3 Na4 N4 151.74(9) . . ?
O1 Na4 N4 116.97(9) . . ?
O4 Na4 F18 125.63(8) . . ?
O3 Na4 F18 63.13(7) . . ?
O1 Na4 F18 126.93(8) . . ?
N4 Na4 F18 108.97(9) . . ?
O4 Na4 C26 130.19(15) . . ?
O3 Na4 C26 139.0(2) . . ?
O1 Na4 C26 109.70(15) . . ?
N4 Na4 C26 52.7(2) . . ?
F18 Na4 C26 78.1(2) . . ?
O4 Na4 C26' 122.4(2) . . ?
O3 Na4 C26' 151.6(2) . . ?
O1 Na4 C26' 91.9(2) . . ?
N4 Na4 C26' 51.0(2) . . ?
F18 Na4 C26' 97.3(2) . . ?
O4 Na4 Na1 46.21(5) . . ?
O3 Na4 Na1 91.47(6) . . ?
O1 Na4 Na1 44.97(5) . . ?
N4 Na4 Na1 93.21(8) . . ?
F18 Na4 Na1 154.60(6) . . ?
C26 Na4 Na1 126.6(2) . . ?
C26' Na4 Na1 106.4(2) . . ?
O4 Na4 C25 145.29(11) . . ?
O3 Na4 C25 128.82(11) . . ?
O1 Na4 C25 91.70(11) . . ?
N4 Na4 C25 70.84(12) . . ?
F18 Na4 C25 79.17(11) . . ?
C26 Na4 C25 21.5(2) . . ?
Na1 Na4 C25 121.05(10) . . ?
O4 Na4 Na3 43.02(5) . . ?
O3 Na4 Na3 42.90(5) . . ?
O1 Na4 Na3 85.50(6) . . ?
N4 Na4 Na3 117.66(7) . . ?
F18 Na4 Na3 96.01(6) . . ?
C26 Na4 Na3 164.35(13) . . ?
C26' Na4 Na3 165.1(2) . . ?
Na1 Na4 Na3 61.79(3) . . ?
C25 Na4 Na3 171.40(10) . . ?
O4 Na4 Na2 84.78(5) . . ?
O3 Na4 Na2 42.34(5) . . ?
O1 Na4 Na2 43.17(5) . . ?
N4 Na4 Na2 153.76(8) . . ?
F18 Na4 Na2 97.05(6) . . ?
C26 Na4 Na2 140.36(13) . . ?
C26' Na4 Na2 130.2(2) . . ?
Na1 Na4 Na2 60.65(3) . . ?
C25 Na4 Na2 118.92(11) . . ?
Na3 Na4 Na2 54.24(3) . . ?
C7 O1 Na1 127.0(2) . . ?
C7 O1 Na4 122.3(2) . . ?
Na1 O1 Na4 89.32(7) . . ?
C7 O1 Na2 121.6(2) . . ?
Na1 O1 Na2 93.11(8) . . ?
Na4 O1 Na2 94.52(8) . . ?
C15 O2 Na2 129.8(2) . . ?
C15 O2 Na3 124.3(2) . . ?
Na2 O2 Na3 86.69(7) . . ?
C15 O2 Na1 117.9(2) . . ?
Na2 O2 Na1 94.32(8) . . ?
Na3 O2 Na1 94.42(7) . . ?
C23 O3 Na4 127.7(2) . . ?
C23 O3 Na2 120.7(2) . . ?
Na4 O3 Na2 95.82(8) . . ?
C23 O3 Na3 122.6(2) . . ?
Na4 O3 Na3 95.03(8) . . ?
Na2 O3 Na3 84.16(7) . . ?
C31 O4 Na4 126.2(2) . . ?
C31 O4 Na1 124.0(2) . . ?
Na4 O4 Na1 88.93(7) . . ?
C31 O4 Na3 119.8(2) . . ?
Na4 O4 Na3 95.31(7) . . ?
Na1 O4 Na3 93.96(7) . . ?
C5 N1 C3 122.5(3) . . ?
C5 N1 Na1 128.1(2) . . ?
C3 N1 Na1 108.6(2) . . ?
C13 N2 C11 122.9(3) . . ?
C13 N2 Na2 130.7(2) . . ?
C11 N2 Na2 106.3(2) . . ?
C21 N3 C19 123.8(3) . . ?
C21 N3 Na3 127.9(2) . . ?
C19 N3 Na3 106.4(2) . . ?
C29 N4 C27 123.2(3) . . ?
C29 N4 Na4 129.6(2) . . ?
C27 N4 Na4 107.3(2) . . ?
C2 C1 Na1 62.3(3) . . ?
C1 C2 C3 130.2(5) . . ?
C1 C2 Na1 95.9(3) . . ?
C3 C2 Na1 87.2(2) . . ?
C2 C3 N1 109.4(3) . . ?
F2 C4 F1 109.9(3) . . ?
F2 C4 F3 105.9(3) . . ?
F1 C4 F3 101.4(3) . . ?
F2 C4 C5 112.8(3) . . ?
F1 C4 C5 114.4(3) . . ?
F3 C4 C5 111.7(3) . . ?
N1 C5 C6 124.3(3) . . ?
N1 C5 C4 122.1(3) . . ?
C6 C5 C4 113.6(3) . . ?
C7 C6 C5 126.7(3) . . ?
O1 C7 C6 130.6(3) . . ?
O1 C7 C8 112.4(3) . . ?
C6 C7 C8 117.0(3) . . ?
F5 C8 F4 107.4(4) . . ?
F5 C8 F6 106.0(4) . . ?
F4 C8 F6 103.9(4) . . ?
F5 C8 C7 115.9(3) . . ?
F4 C8 C7 113.1(3) . . ?
F6 C8 C7 109.6(3) . . ?
C10 C9 Na2 68.2(3) . . ?
C9 C10 C11 129.7(8) . . ?
C9 C10 Na2 87.2(4) . . ?
C11 C10 Na2 87.1(3) . . ?
C10 C11 N2 111.9(4) . . ?
F8 C12 F7 106.9(3) . . ?
F8 C12 F9 106.8(3) . . ?
F7 C12 F9 106.7(3) . . ?
F8 C12 C13 111.3(3) . . ?
F7 C12 C13 113.4(3) . . ?
F9 C12 C13 111.4(3) . . ?
N2 C13 C14 123.7(3) . . ?
N2 C13 C12 121.3(3) . . ?
C14 C13 C12 115.0(3) . . ?
C15 C14 C13 126.2(3) . . ?
O2 C15 C14 130.5(3) . . ?
O2 C15 C16 112.0(2) . . ?
C14 C15 C16 117.5(3) . . ?
F10 C16 F11 106.7(2) . . ?
F10 C16 F12 105.9(2) . . ?
F11 C16 F12 105.8(2) . . ?
F10 C16 C15 116.4(2) . . ?
F11 C16 C15 110.9(2) . . ?
F12 C16 C15 110.6(2) . . ?
C18 C17 Na3 82.3(2) . . ?
C17 C18 C19 125.7(3) . . ?
C17 C18 Na3 74.1(2) . . ?
C19 C18 Na3 75.5(2) . . ?
N3 C19 C18 111.1(3) . . ?
F14 C20 F13 106.2(3) . . ?
F14 C20 F15 106.8(3) . . ?
F13 C20 F15 106.5(3) . . ?
F14 C20 C21 113.1(3) . . ?
F13 C20 C21 112.1(3) . . ?
F15 C20 C21 111.7(3) . . ?
N3 C21 C22 122.7(3) . . ?
N3 C21 C20 122.0(3) . . ?
C22 C21 C20 115.3(3) . . ?
C23 C22 C21 125.0(3) . . ?
O3 C23 C22 130.1(3) . . ?
O3 C23 C24 112.9(3) . . ?
C22 C23 C24 116.9(3) . . ?
F16 C24 F17 106.0(3) . . ?
F16 C24 F18 106.9(3) . . ?
F17 C24 F18 105.4(3) . . ?
F16 C24 C23 115.3(3) . . ?
F17 C24 C23 111.6(3) . . ?
F18 C24 C23 111.0(3) . . ?
C26 C25 Na4 62.2(4) . . ?
C25 C26 C27 131.2(7) . . ?
C25 C26 Na4 96.3(4) . . ?
C27 C26 Na4 85.4(3) . . ?
N4 C27 C26 109.9(3) . . ?
F20 C28 F19 106.1(4) . . ?
F20 C28 F21 105.7(3) . . ?
F19 C28 F21 107.0(4) . . ?
F20 C28 C29 112.2(3) . . ?
F19 C28 C29 113.3(3) . . ?
F21 C28 C29 112.0(4) . . ?
N4 C29 C30 123.9(3) . . ?
N4 C29 C28 121.5(3) . . ?
C30 C29 C28 114.6(3) . . ?
C31 C30 C29 126.1(3) . . ?
O4 C31 C30 130.2(3) . . ?
O4 C31 C32 113.3(2) . . ?
C30 C31 C32 116.4(2) . . ?
F23 C32 F22 107.1(2) . . ?
F23 C32 F24 106.0(2) . . ?
F22 C32 F24 105.2(2) . . ?
F23 C32 C31 115.6(2) . . ?
F22 C32 C31 111.4(2) . . ?
F24 C32 C31 110.8(2) . . ?
C4 F3 Na1 122.3(3) . 3_566 ?
C8 F6 Na2 105.0(2) . . ?
C16 F12 Na1 112.1(2) . . ?
C24 F18 Na4 109.7(2) . . ?
C32 F24 Na3 116.72(15) . . ?

loop_
_geom_bond_atom_site_label_1
_geom_bond_atom_site_label_2
_geom_bond_distance
_geom_bond_site_symmetry_2
_geom_bond_publ_flag
Na1 O1 2.328(2) . ?
Na1 O4 2.378(2) . ?
Na1 O2 2.395(2) . ?
Na1 N1 2.453(3) . ?
Na1 F12 2.648(2) . ?
Na1 F3 2.947(3) 3_566 ?
Na1 C2 2.968(4) . ?
Na1 Na4 3.293(2) . ?
Na1 C1 3.333(5) . ?
Na1 Na2 3.430(2) . ?
Na1 Na3 3.4816(15) . ?
Na2 O2 2.280(2) . ?
Na2 O3 2.363(2) . ?
Na2 O1 2.396(2) . ?
Na2 N2 2.411(3) . ?
Na2 F6 2.746(4) . ?
Na2 C10 2.913(6) . ?
Na2 C10' 3.056(10) . ?
Na2 C9 3.134(5) . ?
Na2 Na3 3.1775(15) . ?
Na2 Na4 3.491(2) . ?
Na3 O2 2.349(2) . ?
Na3 O3 2.378(2) . ?
Na3 O4 2.385(2) . ?
Na3 N3 2.455(3) . ?
Na3 F24 2.470(2) . ?
Na3 C17 3.132(4) . ?
Na3 C18 3.227(3) . ?
Na3 Na4 3.4801(15) . ?
Na4 O4 2.323(2) . ?
Na4 O3 2.341(2) . ?
Na4 O1 2.357(2) . ?
Na4 N4 2.428(3) . ?
Na4 F18 2.686(3) . ?
Na4 C26 2.951(6) . ?
Na4 C26' 3.008(7) . ?
Na4 C25 3.315(5) . ?
O1 C7 1.288(3) . ?
O2 C15 1.288(3) . ?
O3 C23 1.286(3) . ?
O4 C31 1.290(3) . ?
N1 C5 1.288(4) . ?
N1 C3 1.480(4) . ?
N2 C13 1.282(4) . ?
N2 C11 1.486(5) . ?
N3 C21 1.286(4) . ?
N3 C19 1.470(4) . ?
N4 C29 1.280(4) . ?
N4 C27 1.481(4) . ?
C1 C2 1.242(7) . ?
C2 C3 1.467(6) . ?
C4 F2 1.269(4) . ?
C4 F1 1.301(4) . ?
C4 F3 1.339(4) . ?
C4 C5 1.540(4) . ?
C5 C6 1.433(5) . ?
C6 C7 1.362(4) . ?
C7 C8 1.521(5) . ?
C8 F5 1.311(4) . ?
C8 F4 1.311(5) . ?
C8 F6 1.343(5) . ?
C9 C10 1.307(9) . ?
C10 C11 1.400(9) . ?
C12 F8 1.332(4) . ?
C12 F7 1.335(5) . ?
C12 F9 1.336(4) . ?
C12 C13 1.540(4) . ?
C13 C14 1.441(5) . ?
C14 C15 1.363(4) . ?
C15 C16 1.515(4) . ?
C16 F10 1.339(3) . ?
C16 F11 1.341(3) . ?
C16 F12 1.359(4) . ?
C17 C18 1.305(6) . ?
C18 C19 1.490(5) . ?
C20 F14 1.337(4) . ?
C20 F13 1.338(4) . ?
C20 F15 1.338(4) . ?
C20 C21 1.531(4) . ?
C21 C22 1.444(4) . ?
C22 C23 1.366(4) . ?
C23 C24 1.527(4) . ?
C24 F16 1.317(4) . ?
C24 F17 1.329(4) . ?
C24 F18 1.334(4) . ?
C25 C26 1.221(8) . ?
C26 C27 1.491(8) . ?
C28 F20 1.319(5) . ?
C28 F19 1.327(5) . ?
C28 F21 1.330(5) . ?
C28 C29 1.540(4) . ?
C29 C30 1.436(4) . ?
C30 C31 1.366(4) . ?
C31 C32 1.523(4) . ?
C32 F23 1.330(3) . ?
C32 F22 1.342(4) . ?
C32 F24 1.361(3) . ?
F3 Na1 2.947(3) 3_566 ?
